data_7703944
loop_
_publ_author_name
'Hern\'andez-Vald\'es, Daniel'
'Avignon, Fr\'ed\'eric'
'M\"uller, Peter'
'Meola, Giuseppe'
'Probst, Benjamin'
'Fox, Thomas'
'Spingler, Bernhard'
'Alberto, Roger'

_publ_section_title
;
 [Re(\h<sup>6</sup>-arene)<sub>2</sub>]<sup>+</sup> as a highly stable
 ferrocene-like scaffold for ligands and complexes.
;
_journal_issue 16
_journal_name_full 'Dalton transactions (Cambridge, England : 2003)'
_journal_page_first 5250
_journal_page_last 5256
_journal_paper_doi 10.1039/d0dt00731e
_journal_volume 49
_journal_year 2020
_chemical_formula_moiety '0.5(C30 H28 N4 Re2), 0.5(F12 P2)'
_chemical_formula_sum 'C15 H14 F6 N2 P Re'
_chemical_formula_weight 553.45
_space_group_crystal_system orthorhombic
_space_group_IT_number 57
_space_group_name_Hall '-P 2c 2b'
_space_group_name_H-M_alt 'P b c m'
_atom_sites_solution_hydrogens geom
_atom_sites_solution_primary dual
_audit_creation_date 2019-09-20
_audit_creation_method
;
Olex2 1.2
(compiled 2018.05.29 svn.r3508 for OlexSys, GUI svn.r5506)
;
_audit_update_record
;
2019-10-03 deposited with the CCDC.	2020-04-03 downloaded from the CCDC.
;
_cell_angle_alpha 90
_cell_angle_beta 90
_cell_angle_gamma 90
_cell_formula_units_Z 4
_cell_length_a 8.25941(9)
_cell_length_b 16.80045(20)
_cell_length_c 11.25367(14)
_cell_measurement_reflns_used 47598
_cell_measurement_temperature 159.99(10)
_cell_measurement_theta_max 38.2730
_cell_measurement_theta_min 2.4000
_cell_volume 1561.58(3)
_computing_cell_refinement 'CrysAlisPro 1.171.40.53 (Rigaku OD, 2019)'
_computing_data_collection 'CrysAlisPro 1.171.40.53 (Rigaku OD, 2019)'
_computing_data_reduction 'CrysAlisPro 1.171.40.53 (Rigaku OD, 2019)'
_computing_molecular_graphics 'Olex2 (Dolomanov et al., 2009)'
_computing_publication_material 'Olex2 (Dolomanov et al., 2009)'
_computing_structure_refinement 'ShelXL (Sheldrick, 2015)'
_computing_structure_solution 'ShelXT (Sheldrick, 2015)'
_diffrn_ambient_environment N~2~
_diffrn_ambient_temperature 159.99(10)
_diffrn_detector 'CCD plate'
_diffrn_detector_area_resol_mean 5.8140
_diffrn_detector_type 'Pilatus 200K'
_diffrn_measured_fraction_theta_full 1.000
_diffrn_measured_fraction_theta_max 0.973
_diffrn_measurement_details
;
List of Runs (angles in degrees, time in seconds):

  # Type    Start    End  Width  t~exp~   \w     \q     \k     \f   Frames
#--------------------------------------------------------------------------
  1  \w     11.00  93.00   0.50   10.00    --   15.21  38.00 -30.00  164
  2  \w     65.00  91.00   0.50   10.00    --   15.21  38.00  60.00   52
  3  \w     37.00  63.00   0.50   10.00    --   15.21  57.00 120.00   52
  4  \w      3.00  47.00   0.50   10.00    --   15.21  38.00  60.00   88
  5  \w      5.00  34.00   0.50   10.00    --   15.21  57.00  90.00   58
  6  \w    -64.00  27.00   0.50   10.00    --   15.21 -19.00 -60.00  182
  7  \w    -58.00   2.00   0.50   10.00    --   15.21 -19.00-120.00  120
  8  \w    -57.00  19.00   0.50   10.00    --   15.21 -57.00-120.00  152
  9  \w      0.00  50.00   0.50   10.00    --   15.21  57.00   0.00  100
 10  \w     60.00  86.00   0.50   10.00    --   15.21  57.00   0.00   52
 11  \w      3.00  48.00   0.50   10.00    --   15.21  41.00-161.00   90
 12  \w     54.00  89.00   0.50   10.00    --   15.21  41.00-161.00   70
 13  \w    -59.00  17.00   0.50   10.00    --   15.21 -19.00 150.00  152
 14  \w      5.00  30.00   0.50   10.00    --   15.21 -57.00 -60.00   50
 15  \w      0.00  26.00   0.50   10.00    --   15.21 -57.00 150.00   52
 16  \w    -31.00  27.00   0.50   10.00    --  -16.30  57.00 120.00  116
 17  \w    -31.00  57.00   0.50   10.00    --  -16.30  57.00  60.00  176
 18  \w     35.00  61.00   0.50   10.00    --   21.85  57.00-180.00   52
 19  \w     57.00  99.00   0.50   10.00    --   21.85  38.00 120.00   84
 20  \w    -44.00  32.00   0.50   10.00    --   21.85 -38.00 -90.00  152
 21  \w    -50.00  37.00   0.50   10.00    --   21.85 -57.00 -30.00  174
 22  \w     47.00  79.00   0.50   10.00    --   21.85  57.00 -30.00   64
 23  \w     16.00  49.00   0.50   10.00    --   21.85  57.00 120.00   66
 24  \w      9.00  34.00   0.50   10.00    --   21.85  38.00 120.00   50
 25  \w    -26.00  57.00   0.50   10.00    --  -22.95  19.00-150.00  166
 26  \w    -96.00 -15.00   0.50   10.00    --  -22.95 -57.00 -90.00  162
 27  \w    -35.00  25.00   0.50   10.00    --  -22.95  19.00  90.00  120
 28  \w     28.00  54.00   0.50   10.00    --  -22.95  19.00  90.00   52
 29  \w   -103.00 -11.00   0.50   10.00    --  -22.95 -19.00 -90.00  184
;
_diffrn_measurement_device 'four-circle diffractometer'
_diffrn_measurement_device_type 'XtaLAB Synergy, Dualflex, Pilatus 200K'
_diffrn_measurement_method '\w scans'
_diffrn_orient_matrix_type 'CrysAlisPro convention (1999,Acta A55,543-557)'
_diffrn_orient_matrix_UB_11 0.0550975000
_diffrn_orient_matrix_UB_12 -0.0115478000
_diffrn_orient_matrix_UB_13 0.0451617000
_diffrn_orient_matrix_UB_21 -0.0498774000
_diffrn_orient_matrix_UB_22 0.0184333000
_diffrn_orient_matrix_UB_23 0.0433079000
_diffrn_orient_matrix_UB_31 -0.0430000000
_diffrn_orient_matrix_UB_32 -0.0361805000
_diffrn_orient_matrix_UB_33 0.0076801000
_diffrn_radiation_monochromator mirror
_diffrn_radiation_probe x-ray
_diffrn_radiation_type MoK\a
_diffrn_radiation_wavelength 0.71073
_diffrn_reflns_av_R_equivalents 0.0473
_diffrn_reflns_av_unetI/netI 0.0160
_diffrn_reflns_Laue_measured_fraction_full 1.000
_diffrn_reflns_Laue_measured_fraction_max 0.973
_diffrn_reflns_limit_h_max 14
_diffrn_reflns_limit_h_min -13
_diffrn_reflns_limit_k_max 28
_diffrn_reflns_limit_k_min -28
_diffrn_reflns_limit_l_max 18
_diffrn_reflns_limit_l_min -19
_diffrn_reflns_number 90440
_diffrn_reflns_point_group_measured_fraction_full 1.000
_diffrn_reflns_point_group_measured_fraction_max 0.973
_diffrn_reflns_theta_full 25.242
_diffrn_reflns_theta_max 37.928
_diffrn_reflns_theta_min 2.425
_diffrn_source 'micro-focus sealed X-ray tube'
_diffrn_source_type 'PhotonJet (Mo) X-ray Source'
_exptl_absorpt_coefficient_mu 7.951
_exptl_absorpt_correction_T_max 1.000
_exptl_absorpt_correction_T_min 0.335
_exptl_absorpt_correction_type gaussian
_exptl_absorpt_process_details
;
CrysAlisPro 1.171.40.53 (Rigaku Oxford Diffraction, 2019)
Numerical absorption correction based on gaussian integration over
			a multifaceted crystal model
Empirical absorption correction using spherical harmonics,
 implemented in SCALE3 ABSPACK scaling algorithm.
;
_exptl_crystal_colour yellow
_exptl_crystal_colour_primary yellow
_exptl_crystal_density_diffrn 2.354
_exptl_crystal_description needle
_exptl_crystal_F_000 1048
_exptl_crystal_size_max 0.337
_exptl_crystal_size_mid 0.084
_exptl_crystal_size_min 0.024
_refine_diff_density_max 1.055
_refine_diff_density_min -1.370
_refine_diff_density_rms 0.114
_refine_ls_extinction_method none
_refine_ls_goodness_of_fit_ref 1.091
_refine_ls_hydrogen_treatment constr
_refine_ls_matrix_type full
_refine_ls_number_parameters 217
_refine_ls_number_reflns 4278
_refine_ls_number_restraints 18
_refine_ls_restrained_S_all 1.090
_refine_ls_R_factor_all 0.0249
_refine_ls_R_factor_gt 0.0196
_refine_ls_shift/su_max 0.002
_refine_ls_shift/su_mean 0.000
_refine_ls_structure_factor_coef Fsqd
_refine_ls_weighting_details 'w=1/[\s^2^(Fo^2^)+(0.0137P)^2^+1.6351P] where P=(Fo^2^+2Fc^2^)/3'
_refine_ls_weighting_scheme calc
_refine_ls_wR_factor_gt 0.0385
_refine_ls_wR_factor_ref 0.0396
_reflns_Friedel_coverage 0.000
_reflns_number_gt 3831
_reflns_number_total 4278
_reflns_threshold_expression 'I > 2\s(I)'
_cod_data_source_file d0dt00731e2.cif
_cod_data_source_block dhv_25_08_17
_cod_depositor_comments 'Adding full bibliography for 7703939--7703947.cif.'
_cod_database_code 7703944
_shelx_shelxl_version_number 2014/7
_chemical_oxdiff_formula 'C30 H30 N3 Re P F6'
_shelx_space_group_comment
;
The symmetry employed for this shelxl refinement is uniquely defined
by the following loop, which should always be used as a source of
symmetry information in preference to the above space-group names.
They are only intended as comments.
;
_diffrn_oxdiff_digest_frames
;
0132434617b62dd0763d6ccbce95c4937c03052d840
;
_reflns_odcompleteness_completeness 99.93
_reflns_odcompleteness_iscentric 1
_reflns_odcompleteness_theta 36.23
_olex2_refinement_description
;
1. Fixed Uiso
 At 1.2 times of:
  All C(H) groups
2. Restrained planarity
 C1, C2, C3, C4, C5, C6
 with sigma of 0.1
3. Same fragment restrains
{C1, C2, C3, C4, C5, C6} sigma for 1-2: 0.02, 1-3: 0.04
as
{C11, C12, C13, C14, C15, C16}
4. Others
 Fixed Sof: C1(0.5) C2(0.5) H2(0.5) C3(0.5) H3(0.5) C4(0.5) H4(0.5) C5(0.5)
 H5(0.5) C6(0.5) H6(0.5) C11(0.5) H11(0.5) C12(0.5) H12(0.5) C13(0.5) H13(0.5)
 C14(0.5) H14(0.5) C15(0.5) H15(0.5) C16(0.5) H16(0.5) N21(0.5) C23(0.5)
 H23(0.5) C24(0.5) H24(0.5) H25(0.5) P31(0.5) F32(0.5) F33(0.5) F34(0.5)
 F35(0.5) F36(0.5) F37(0.5)
5.a Aromatic/amide H refined with riding coordinates:
 C2(H2), C3(H3), C4(H4), C5(H5), C6(H6), C11(H11), C12(H12), C13(H13),
 C14(H14), C15(H15), C16(H16), C23(H23), C24(H24), C25(H25)
;
_olex2_submission_special_instructions 'No special instructions were received'
_oxdiff_exptl_absorpt_empirical_details
;
Empirical correction (ABSPACK) includes:
- Absorption correction using spherical harmonics
- Frame scaling
;
_oxdiff_exptl_absorpt_empirical_full_max 2.558
_oxdiff_exptl_absorpt_empirical_full_min 0.448

loop_
_space_group_symop_operation_xyz
'x, y, z'
'-x, -y, z+1/2'
'x, -y+1/2, -z'
'-x, y+1/2, -z+1/2'
'-x, -y, -z'
'x, y, -z-1/2'
'-x, y-1/2, z'
'x, -y-1/2, z-1/2'

loop_
_atom_site_label
_atom_site_type_symbol
_atom_site_fract_x
_atom_site_fract_y
_atom_site_fract_z
_atom_site_U_iso_or_equiv
_atom_site_adp_type
_atom_site_occupancy
_atom_site_site_symmetry_order
_atom_site_calc_flag
_atom_site_refinement_flags_posn
_atom_site_refinement_flags_adp
_atom_site_refinement_flags_occupancy
_atom_site_disorder_assembly
_atom_site_disorder_group
Re1 Re 0.29563(2) 0.56274(2) 0.2500 0.01583(2) Uani 1 2 d S T P . .
C1 C 0.4946(3) 0.48551(18) 0.3259(3) 0.0202(5) Uani 0.5 1 d D . . A -1
C2 C 0.5396(4) 0.56689(18) 0.3342(3) 0.0248(6) Uani 0.5 1 d D . . A -1
H2 H 0.6383 0.5848 0.3000 0.030 Uiso 0.5 1 calc R . . A -1
C3 C 0.4370(5) 0.6211(2) 0.3934(3) 0.0314(8) Uani 0.5 1 d D . . A -1
H3 H 0.4690 0.6751 0.4016 0.038 Uiso 0.5 1 calc R . . A -1
C4 C 0.2880(6) 0.5958(4) 0.4403(4) 0.0394(13) Uani 0.5 1 d D . . A -1
H4 H 0.2204 0.6326 0.4808 0.047 Uiso 0.5 1 calc R . . A -1
C5 C 0.2376(7) 0.5149(5) 0.4272(7) 0.0342(14) Uani 0.5 1 d D . . A -1
H5 H 0.1352 0.4981 0.4563 0.041 Uiso 0.5 1 calc R . . A -1
C6 C 0.3426(4) 0.4600(2) 0.3702(3) 0.0289(7) Uani 0.5 1 d D . . A -1
H6 H 0.3108 0.4060 0.3616 0.035 Uiso 0.5 1 calc R . . A -1
C11 C 0.3532(5) 0.5999(3) 0.0609(4) 0.0247(8) Uani 0.5 1 d D . . A -1
H11 H 0.4558 0.6095 0.0255 0.030 Uiso 0.5 1 calc R . . A -1
C12 C 0.2678(4) 0.66254(19) 0.1168(3) 0.0233(6) Uani 0.5 1 d D . . A -1
H12 H 0.3132 0.7145 0.1185 0.028 Uiso 0.5 1 calc R . . A -1
C13 C 0.1152(4) 0.64850(18) 0.1704(3) 0.0222(5) Uani 0.5 1 d D . . A -1
H13 H 0.0592 0.6907 0.2086 0.027 Uiso 0.5 1 calc R . . A -1
C14 C 0.0470(4) 0.57175(19) 0.1668(3) 0.0259(6) Uani 0.5 1 d D . . A -1
H14 H -0.0561 0.5622 0.2015 0.031 Uiso 0.5 1 calc R . . A -1
C15 C 0.1327(4) 0.5085(2) 0.1110(3) 0.0266(6) Uani 0.5 1 d D . . A -1
H15 H 0.0874 0.4565 0.1094 0.032 Uiso 0.5 1 calc R . . A -1
C16 C 0.2841(7) 0.5226(4) 0.0580(6) 0.0248(9) Uani 0.5 1 d D . . A -1
H16 H 0.3404 0.4803 0.0203 0.030 Uiso 0.5 1 calc R . . A -1
N21 N 0.6023(3) 0.43099(13) 0.2727(2) 0.0197(6) Uani 0.5 1 d . . . . .
N22 N 0.7598(3) 0.45245(14) 0.2500 0.0330(5) Uani 1 2 d S T P A .
C23 C 0.8304(5) 0.3881(2) 0.2132(3) 0.0313(7) Uani 0.5 1 d . . . . .
H23 H 0.9433 0.3840 0.1982 0.038 Uiso 0.5 1 calc R . . A .
C24 C 0.7203(5) 0.3255(2) 0.1983(4) 0.0305(7) Uani 0.5 1 d . . . A .
H24 H 0.7384 0.2751 0.1622 0.037 Uiso 0.5 1 calc R . . . .
C25 C 0.5752(3) 0.35486(15) 0.2500 0.0356(6) Uani 1 2 d S T P A .
H25 H 0.4787 0.3259 0.2651 0.043 Uiso 0.5 1 calc R . . . .
P31 P 0.19622(13) 0.27502(6) 0.53466(10) 0.02335(17) Uani 0.5 1 d . . . . .
F32 F 0.1886(4) 0.35622(17) 0.6075(3) 0.0548(8) Uani 0.5 1 d . . . . .
F33 F 0.2739(7) 0.3240(3) 0.4294(4) 0.0930(16) Uani 0.5 1 d . . . . .
F34 F 0.3737(4) 0.2578(2) 0.5812(5) 0.0868(14) Uani 0.5 1 d . . . . .
F35 F 0.0227(4) 0.2920(2) 0.4851(6) 0.110(2) Uani 0.5 1 d . . . . .
F36 F 0.1263(8) 0.2272(3) 0.6418(5) 0.118(2) Uani 0.5 1 d . . . . .
F37 F 0.2040(4) 0.1943(2) 0.4615(4) 0.0516(10) Uani 0.5 1 d . . . . .

loop_
_atom_site_aniso_label
_atom_site_aniso_U_11
_atom_site_aniso_U_22
_atom_site_aniso_U_33
_atom_site_aniso_U_23
_atom_site_aniso_U_13
_atom_site_aniso_U_12
Re1 0.01152(3) 0.01714(3) 0.01883(4) 0.000 0.000 0.00147(2)
C1 0.0167(12) 0.0222(12) 0.0218(13) 0.0029(10) -0.0039(9) 0.0048(9)
C2 0.0192(13) 0.0224(12) 0.0329(16) -0.0049(12) -0.0114(11) 0.0041(10)
C3 0.0287(17) 0.0351(17) 0.0303(17) -0.0135(14) -0.0155(15) 0.0126(14)
C4 0.037(3) 0.063(3) 0.0187(16) -0.0079(18) -0.005(2) 0.024(3)
C5 0.024(3) 0.053(3) 0.025(3) 0.012(2) 0.006(2) 0.011(2)
C6 0.0211(13) 0.0342(16) 0.0313(17) 0.0155(14) 0.0030(12) 0.0039(12)
C11 0.0248(19) 0.0286(16) 0.0206(15) 0.0012(12) 0.0048(17) 0.0041(16)
C12 0.0254(14) 0.0204(12) 0.0242(14) 0.0033(11) -0.0008(11) 0.0016(10)
C13 0.0176(11) 0.0242(13) 0.0248(14) 0.0011(11) -0.0049(11) 0.0067(10)
C14 0.0150(12) 0.0289(15) 0.0339(17) 0.0019(13) -0.0078(11) -0.0003(10)
C15 0.0228(15) 0.0244(14) 0.0325(16) -0.0069(12) -0.0099(13) -0.0025(11)
C16 0.024(3) 0.0291(17) 0.0209(19) -0.0066(13) -0.0028(19) 0.0021(19)
N21 0.0171(9) 0.0182(9) 0.0238(18) 0.0029(8) -0.0023(8) 0.0022(7)
N22 0.0173(8) 0.0264(10) 0.0552(16) 0.000 0.000 -0.0003(7)
C23 0.0243(14) 0.0313(16) 0.0383(18) -0.0011(13) 0.0007(12) 0.0061(12)
C24 0.0382(19) 0.0182(13) 0.0351(18) -0.0006(12) -0.0009(14) 0.0042(12)
C25 0.0289(12) 0.0198(10) 0.0582(18) 0.000 0.000 -0.0024(9)
P31 0.0190(4) 0.0205(4) 0.0306(4) -0.0016(4) 0.0024(3) -0.0023(3)
F32 0.074(2) 0.0354(14) 0.0546(18) -0.0216(13) 0.0059(16) -0.0056(13)
F33 0.164(5) 0.059(2) 0.056(2) 0.0148(18) 0.049(3) 0.006(3)
F34 0.0524(19) 0.066(2) 0.141(4) -0.013(3) -0.055(2) 0.0060(18)
F35 0.0401(17) 0.089(3) 0.202(6) -0.083(4) -0.054(3) 0.0362(18)
F36 0.191(6) 0.067(3) 0.096(4) 0.012(2) 0.080(4) -0.041(3)
F37 0.0424(16) 0.0369(16) 0.075(2) -0.0274(18) -0.0115(14) 0.0129(15)

loop_
_atom_type_symbol
_atom_type_description
_atom_type_scat_dispersion_real
_atom_type_scat_dispersion_imag
_atom_type_scat_source
C C 0.0033 0.0016 'International Tables Vol C Tables 4.2.6.8 and 6.1.1.4'
H H 0.0000 0.0000 'International Tables Vol C Tables 4.2.6.8 and 6.1.1.4'
F F 0.0171 0.0103 'International Tables Vol C Tables 4.2.6.8 and 6.1.1.4'
N N 0.0061 0.0033 'International Tables Vol C Tables 4.2.6.8 and 6.1.1.4'
P P 0.1023 0.0942 'International Tables Vol C Tables 4.2.6.8 and 6.1.1.4'
Re Re -1.0185 7.2310 'International Tables Vol C Tables 4.2.6.8 and 6.1.1.4'

loop_
_exptl_crystal_face_index_h
_exptl_crystal_face_index_k
_exptl_crystal_face_index_l
_exptl_crystal_face_perp_dist
0 0 1 0.1554
1 7 -15 0.1653
-2 23 3 0.0067
2 -23 -3 0.0177
-10 -10 0 0.0377
10 10 0 0.0377
-9 14 -3 0.0508
6 20 2 0.0225
6 20 -2 0.0551
11 -9 2 0.0694

loop_
_geom_angle_atom_site_label_1
_geom_angle_atom_site_label_2
_geom_angle_atom_site_label_3
_geom_angle
_geom_angle_site_symmetry_1
_geom_angle_site_symmetry_3
_geom_angle_publ_flag
C2 Re1 C13 138.21(11) . . ?
C2 Re1 C15 104.91(14) . 6_556 ?
C2 Re1 C15 147.91(12) . . ?
C3 Re1 C2 36.99(12) . . ?
C3 Re1 C2 79.60(15) 6_556 . ?
C3 Re1 C3 93.3(3) . 6_556 ?
C3 Re1 C6 133.81(13) . 6_556 ?
C3 Re1 C6 78.99(15) 6_556 6_556 ?
C3 Re1 C6 133.81(13) 6_556 . ?
C3 Re1 C6 78.99(15) . . ?
C3 Re1 C13 77.10(12) 6_556 . ?
C3 Re1 C13 110.72(12) . . ?
C3 Re1 C15 89.31(16) 6_556 . ?
C3 Re1 C15 175.03(13) 6_556 6_556 ?
C3 Re1 C15 89.31(16) . 6_556 ?
C3 Re1 C15 175.03(13) . . ?
C4 Re1 C2 115.43(17) 6_556 . ?
C4 Re1 C2 66.83(16) . . ?
C4 Re1 C3 36.96(17) . . ?
C4 Re1 C3 36.96(17) 6_556 6_556 ?
C4 Re1 C3 127.4(2) . 6_556 ?
C4 Re1 C3 127.4(2) 6_556 . ?
C4 Re1 C4 150.7(3) . 6_556 ?
C4 Re1 C6 67.16(19) . . ?
C4 Re1 C6 67.16(19) 6_556 6_556 ?
C4 Re1 C6 141.94(19) . 6_556 ?
C4 Re1 C6 141.94(19) 6_556 . ?
C4 Re1 C13 55.73(15) 6_556 . ?
C4 Re1 C13 101.82(15) . . ?
C4 Re1 C15 139.06(18) . . ?
C4 Re1 C15 54.1(2) 6_556 . ?
C4 Re1 C15 54.1(2) . 6_556 ?
C4 Re1 C15 139.06(18) 6_556 6_556 ?
C5 Re1 C2 79.83(17) . . ?
C5 Re1 C2 126.39(17) 6_556 . ?
C5 Re1 C3 159.0(2) 6_556 . ?
C5 Re1 C3 67.5(2) . . ?
C5 Re1 C3 67.5(2) 6_556 6_556 ?
C5 Re1 C3 159.0(2) . 6_556 ?
C5 Re1 C4 164.0(2) 6_556 . ?
C5 Re1 C4 37.8(3) 6_556 6_556 ?
C5 Re1 C4 164.0(2) . 6_556 ?
C5 Re1 C4 37.8(3) . . ?
C5 Re1 C5 129.7(4) 6_556 . ?
C5 Re1 C6 107.8(2) 6_556 . ?
C5 Re1 C6 37.4(2) . . ?
C5 Re1 C6 107.8(2) . 6_556 ?
C5 Re1 C6 37.4(2) 6_556 6_556 ?
C5 Re1 C13 116.64(18) . . ?
C5 Re1 C13 74.3(2) 6_556 . ?
C5 Re1 C15 25.17(17) 6_556 . ?
C5 Re1 C15 25.17(17) . 6_556 ?
C5 Re1 C15 110.5(2) . . ?
C5 Re1 C15 110.5(2) 6_556 6_556 ?
C6 Re1 C2 66.95(13) . . ?
C6 Re1 C2 97.19(12) 6_556 . ?
C6 Re1 C6 74.8(2) 6_556 . ?
C6 Re1 C13 111.61(13) 6_556 . ?
C6 Re1 C13 148.26(12) . . ?
C6 Re1 C15 50.92(13) . 6_556 ?
C6 Re1 C15 50.92(13) 6_556 . ?
C6 Re1 C15 102.25(14) . . ?
C6 Re1 C15 102.25(14) 6_556 6_556 ?
C15 Re1 C13 65.72(12) . . ?
C15 Re1 C13 98.01(12) 6_556 . ?
C15 Re1 C15 87.8(2) . 6_556 ?
C2 C1 Re1 70.27(16) . . ?
C6 C1 Re1 70.26(17) . . ?
C6 C1 C2 120.0(3) . . ?
N21 C1 Re1 132.1(2) . . ?
N21 C1 C2 119.2(3) . . ?
N21 C1 C6 120.8(3) . . ?
C1 C2 Re1 72.86(17) . . ?
C3 C2 Re1 71.21(18) . . ?
C3 C2 C1 119.7(3) . . ?
C2 C3 Re1 71.79(18) . . ?
C4 C3 Re1 71.2(3) . . ?
C4 C3 C2 120.6(4) . . ?
C3 C4 Re1 71.8(2) . . ?
C3 C4 C5 120.3(5) . . ?
C5 C4 Re1 70.7(4) . . ?
C4 C5 Re1 71.5(4) . . ?
C6 C5 Re1 72.2(3) . . ?
C6 C5 C4 119.1(5) . . ?
C1 C6 Re1 72.95(18) . . ?
C1 C6 C5 120.3(4) . . ?
C5 C6 Re1 70.4(3) . . ?
C12 C11 Re1 71.5(2) . . ?
C12 C11 C16 119.4(4) . . ?
C16 C11 Re1 71.6(3) . . ?
C11 C12 Re1 72.1(2) . . ?
C11 C12 C13 120.6(3) . . ?
C13 C12 Re1 71.63(18) . . ?
C12 C13 Re1 71.82(17) . . ?
C14 C13 Re1 72.01(17) . . ?
C14 C13 C12 119.8(3) . . ?
C13 C14 Re1 71.69(17) . . ?
C13 C14 C15 119.8(3) . . ?
C15 C14 Re1 71.40(18) . . ?
C14 C15 Re1 71.88(18) . . ?
C16 C15 Re1 72.2(3) . . ?
C16 C15 C14 120.3(4) . . ?
C11 C16 Re1 71.9(3) . . ?
C15 C16 Re1 71.6(3) . . ?
C15 C16 C11 120.2(5) . . ?
N21 N21 C1 115.15(15) 6_556 . ?
N21 N21 N22 79.29(10) 6_556 . ?
N21 N21 C25 78.88(10) 6_556 . ?
N22 N21 C1 120.4(2) . . ?
C25 N21 C1 127.1(3) . . ?
C25 N21 N22 112.2(2) . . ?
N21 N22 N21 21.4(2) 6_556 . ?
C23 N22 N21 98.5(2) . 6_556 ?
C23 N22 N21 98.5(2) 6_556 . ?
C23 N22 N21 105.5(3) 6_556 6_556 ?
C23 N22 N21 105.5(3) . . ?
C23 N22 C23 37.2(3) . 6_556 ?
N22 C23 C24 111.9(3) . . ?
C23 C24 C25 103.7(3) . . ?
N21 C25 C24 105.8(3) . . ?
P31 P31 F32 167.9(2) 3_556 . ?
P31 P31 F33 58.91(16) 3_556 3_556 ?
P31 P31 F33 82.6(2) 3_556 . ?
P31 P31 F34 95.21(17) 3_556 . ?
P31 P31 F34 50.70(13) 3_556 3_556 ?
P31 P31 F35 57.87(14) 3_556 3_556 ?
P31 P31 F35 83.73(16) 3_556 . ?
P31 P31 F36 98.5(2) 3_556 . ?
P31 P31 F36 48.23(15) 3_556 3_556 ?
P31 P31 F37 11.82(18) 3_556 . ?
F32 P31 F33 132.8(2) . 3_556 ?
F32 P31 F34 126.10(18) . 3_556 ?
F32 P31 F35 123.83(18) . 3_556 ?
F32 P31 F36 119.90(19) . 3_556 ?
F33 P31 F32 87.5(2) . . ?
F33 P31 F33 119.9(3) . 3_556 ?
F33 P31 F34 88.1(3) . . ?
F33 P31 F34 50.9(2) . 3_556 ?
F33 P31 F34 69.1(2) 3_556 3_556 ?
F33 P31 F35 75.1(2) 3_556 3_556 ?
F33 P31 F35 123.1(3) . 3_556 ?
F33 P31 F36 107.11(19) 3_556 3_556 ?
F33 P31 F36 53.3(3) . 3_556 ?
F33 P31 F37 92.3(2) . . ?
F34 P31 F32 91.3(2) . . ?
F34 P31 F33 55.6(2) . 3_556 ?
F34 P31 F34 59.7(3) . 3_556 ?
F34 P31 F35 130.6(2) . 3_556 ?
F34 P31 F36 124.9(3) . 3_556 ?
F34 P31 F36 65.3(2) 3_556 3_556 ?
F34 P31 F37 88.7(2) . . ?
F35 P31 F32 89.53(19) . . ?
F35 P31 F33 124.5(2) . 3_556 ?
F35 P31 F33 90.6(3) . . ?
F35 P31 F34 118.7(3) . 3_556 ?
F35 P31 F34 108.56(18) 3_556 3_556 ?
F35 P31 F34 178.4(3) . . ?
F35 P31 F35 49.7(3) . 3_556 ?
F35 P31 F36 53.5(3) . 3_556 ?
F35 P31 F36 69.8(3) 3_556 3_556 ?
F35 P31 F37 90.42(19) . . ?
F36 P31 F32 91.7(2) . . ?
F36 P31 F33 59.3(3) . 3_556 ?
F36 P31 F33 177.5(4) . . ?
F36 P31 F34 89.6(3) . . ?
F36 P31 F34 128.4(3) . 3_556 ?
F36 P31 F35 59.3(3) . 3_556 ?
F36 P31 F35 91.7(4) . . ?
F36 P31 F36 129.0(4) . 3_556 ?
F36 P31 F37 88.6(2) . . ?
F37 P31 P31 141.4(6) 3_556 3_556 ?
F37 P31 F32 27.8(5) 3_556 . ?
F37 P31 F32 179.7(2) . . ?
F37 P31 F33 47.4(2) . 3_556 ?
F37 P31 F33 59.8(5) 3_556 . ?
F37 P31 F33 147.0(5) 3_556 3_556 ?
F37 P31 F34 103.4(5) 3_556 3_556 ?
F37 P31 F34 92.3(5) 3_556 . ?
F37 P31 F34 53.72(19) . 3_556 ?
F37 P31 F35 87.8(5) 3_556 . ?
F37 P31 F35 56.29(18) . 3_556 ?
F37 P31 F35 135.4(5) 3_556 3_556 ?
F37 P31 F36 119.4(6) 3_556 . ?
F37 P31 F36 97.6(6) 3_556 3_556 ?
F37 P31 F36 59.88(19) . 3_556 ?
F37 P31 F37 152.0(4) 3_556 . ?
F37 F32 P31 12.1(2) 3_556 . ?
P31 F33 P31 38.47(12) . 3_556 ?
P31 F33 F34 79.5(2) . 3_556 ?
P31 F33 F36 78.3(3) . 3_556 ?
F34 F33 P31 54.43(18) 3_556 3_556 ?
F34 F33 F36 84.3(3) 3_556 3_556 ?
F36 F33 P31 52.4(2) 3_556 3_556 ?
F37 F33 P31 57.2(2) 3_556 3_556 ?
F37 F33 P31 18.90(13) 3_556 . ?
F37 F33 F34 95.1(3) 3_556 3_556 ?
F37 F33 F36 90.4(4) 3_556 3_556 ?
P31 F34 P31 34.09(10) . 3_556 ?
P31 F34 F33 69.9(2) . 3_556 ?
P31 F34 F37 17.99(10) . 3_556 ?
F33 F34 P31 49.63(17) 3_556 3_556 ?
F33 F34 F37 87.7(3) 3_556 3_556 ?
F37 F34 P31 49.38(15) 3_556 3_556 ?
P31 F35 P31 38.40(10) . 3_556 ?
P31 F35 F36 78.7(2) . 3_556 ?
P31 F35 F37 18.65(12) . 3_556 ?
F35 F35 P31 55.36(13) 3_556 3_556 ?
F35 F35 P31 75.0(3) 3_556 . ?
F35 F35 F36 90.6(4) 3_556 3_556 ?
F35 F35 F37 93.0(3) 3_556 3_556 ?
F36 F35 P31 52.24(17) 3_556 3_556 ?
F37 F35 P31 54.16(15) 3_556 3_556 ?
F37 F35 F36 82.8(3) 3_556 3_556 ?
P31 F36 P31 33.26(12) . 3_556 ?
P31 F36 F33 68.3(2) . 3_556 ?
P31 F36 F35 68.5(3) . 3_556 ?
F33 F36 P31 48.39(18) 3_556 3_556 ?
F33 F36 F35 82.5(3) 3_556 3_556 ?
F35 F36 P31 47.85(18) 3_556 3_556 ?
P31 F37 P31 26.8(4) 3_556 . ?
P31 F37 F32 140.1(7) 3_556 3_556 ?
P31 F37 F33 101.3(6) 3_556 3_556 ?
P31 F37 F34 69.7(5) 3_556 3_556 ?
P31 F37 F34 76.9(2) . 3_556 ?
P31 F37 F35 73.5(5) 3_556 3_556 ?
P31 F37 F35 69.55(19) . 3_556 ?
F32 F37 P31 165.9(4) 3_556 . ?
F32 F37 F33 118.4(4) 3_556 3_556 ?
F32 F37 F34 104.5(4) 3_556 3_556 ?
F32 F37 F35 104.5(3) 3_556 3_556 ?
F33 F37 P31 75.4(3) 3_556 . ?
F33 F37 F34 90.7(4) 3_556 3_556 ?
F33 F37 F35 95.0(4) 3_556 3_556 ?
F35 F37 F34 143.2(3) 3_556 3_556 ?

loop_
_geom_bond_atom_site_label_1
_geom_bond_atom_site_label_2
_geom_bond_distance
_geom_bond_site_symmetry_2
_geom_bond_publ_flag
Re1 C2 2.227(3) . ?
Re1 C3 2.220(3) 6_556 ?
Re1 C3 2.220(3) . ?
Re1 C4 2.213(5) . ?
Re1 C4 2.213(5) 6_556 ?
Re1 C5 2.203(8) . ?
Re1 C5 2.203(8) 6_556 ?
Re1 C6 2.226(3) 6_556 ?
Re1 C6 2.226(3) . ?
Re1 C13 2.258(3) . ?
Re1 C15 2.256(3) 6_556 ?
Re1 C15 2.256(3) . ?
C1 C2 1.420(4) . ?
C1 C6 1.417(5) . ?
C1 N21 1.411(4) . ?
C2 C3 1.411(5) . ?
C3 C4 1.405(7) . ?
C4 C5 1.429(10) . ?
C5 C6 1.419(8) . ?
C11 C12 1.414(5) . ?
C11 C16 1.419(7) . ?
C12 C13 1.417(5) . ?
C13 C14 1.408(4) . ?
C14 C15 1.423(5) . ?
C15 C16 1.405(6) . ?
N21 N21 0.510(5) 6_556 ?
N21 N22 1.374(3) . ?
N21 C25 1.323(3) . ?
N22 N21 1.374(3) 6_556 ?
N22 C23 1.296(4) . ?
N22 C23 1.296(4) 6_556 ?
C23 C24 1.402(5) . ?
C24 C25 1.420(5) . ?
P31 P31 1.147(2) 3_556 ?
P31 F32 1.593(3) . ?
P31 F33 1.579(4) . ?
P31 F33 1.828(4) 3_556 ?
P31 F34 1.583(3) . ?
P31 F34 2.038(4) 3_556 ?
P31 F35 1.564(3) . ?
P31 F35 1.835(3) 3_556 ?
P31 F36 1.560(4) . ?
P31 F36 2.068(5) 3_556 ?
P31 F37 1.588(4) . ?
P31 F37 0.521(3) 3_556 ?
F32 F37 1.157(4) 3_556 ?
F33 P31 1.828(4) 3_556 ?
F33 F34 1.607(6) 3_556 ?
F33 F36 1.693(8) 3_556 ?
F33 F37 1.391(6) 3_556 ?
F34 P31 2.038(4) 3_556 ?
F34 F33 1.607(6) 3_556 ?
F34 F37 1.687(5) 3_556 ?
F35 P31 1.835(3) 3_556 ?
F35 F35 1.449(10) 3_556 ?
F35 F36 1.695(9) 3_556 ?
F35 F37 1.630(5) 3_556 ?
F36 P31 2.068(5) 3_556 ?
F36 F33 1.693(8) 3_556 ?
F36 F35 1.695(9) 3_556 ?
F37 P31 0.521(3) 3_556 ?
F37 F32 1.157(4) 3_556 ?
F37 F33 1.391(6) 3_556 ?
F37 F34 1.687(5) 3_556 ?
F37 F35 1.629(5) 3_556 ?

loop_
_geom_torsion_atom_site_label_1
_geom_torsion_atom_site_label_2
_geom_torsion_atom_site_label_3
_geom_torsion_atom_site_label_4
_geom_torsion
_geom_torsion_site_symmetry_1
_geom_torsion_site_symmetry_2
_geom_torsion_site_symmetry_3
_geom_torsion_site_symmetry_4
_geom_torsion_publ_flag
Re1 C1 C2 C3 55.7(3) . . . . ?
Re1 C1 C6 C5 -54.2(4) . . . . ?
Re1 C1 N21 N21 9.4(3) . . . 6_556 ?
Re1 C1 N21 N22 101.6(3) . . . . ?
Re1 C1 N21 C25 -85.6(3) . . . . ?
Re1 C2 C3 C4 54.0(3) . . . . ?
Re1 C3 C4 C5 53.5(4) . . . . ?
Re1 C4 C5 C6 56.3(5) . . . . ?
Re1 C5 C6 C1 55.4(3) . . . . ?
Re1 C11 C12 C13 -54.9(3) . . . . ?
Re1 C11 C16 C15 54.9(5) . . . . ?
Re1 C12 C13 C14 -55.8(3) . . . . ?
Re1 C13 C14 C15 -54.8(3) . . . . ?
Re1 C14 C15 C16 -55.8(4) . . . . ?
Re1 C15 C16 C11 -55.1(5) . . . . ?
C1 C2 C3 Re1 -56.5(3) . . . . ?
C1 C2 C3 C4 -2.5(5) . . . . ?
C1 N21 N22 N21 -113.0(2) . . . 6_556 ?
C1 N21 N22 C23 173.6(3) . . . . ?
C1 N21 N22 C23 136.1(3) . . . 6_556 ?
C1 N21 C25 C24 -179.0(3) . . . . ?
C2 C1 C6 Re1 51.6(3) . . . . ?
C2 C1 C6 C5 -2.6(6) . . . . ?
C2 C1 N21 N21 -79.6(3) . . . 6_556 ?
C2 C1 N21 N22 12.5(4) . . . . ?
C2 C1 N21 C25 -174.7(2) . . . . ?
C2 C3 C4 Re1 -54.3(3) . . . . ?
C2 C3 C4 C5 -0.7(6) . . . . ?
C3 C4 C5 Re1 -54.0(4) . . . . ?
C3 C4 C5 C6 2.3(8) . . . . ?
C4 C5 C6 Re1 -56.0(5) . . . . ?
C4 C5 C6 C1 -0.6(8) . . . . ?
C6 C1 C2 Re1 -51.6(3) . . . . ?
C6 C1 C2 C3 4.1(5) . . . . ?
C6 C1 N21 N21 99.9(3) . . . 6_556 ?
C6 C1 N21 N22 -168.0(3) . . . . ?
C6 C1 N21 C25 4.9(4) . . . . ?
C11 C12 C13 Re1 55.1(3) . . . . ?
C11 C12 C13 C14 -0.7(5) . . . . ?
C12 C11 C16 Re1 -55.2(4) . . . . ?
C12 C11 C16 C15 -0.3(8) . . . . ?
C12 C13 C14 Re1 55.7(3) . . . . ?
C12 C13 C14 C15 0.9(5) . . . . ?
C13 C14 C15 Re1 54.9(3) . . . . ?
C13 C14 C15 C16 -0.9(6) . . . . ?
C14 C15 C16 Re1 55.6(4) . . . . ?
C14 C15 C16 C11 0.5(8) . . . . ?
C16 C11 C12 Re1 55.3(4) . . . . ?
C16 C11 C12 C13 0.4(6) . . . . ?
N21 C1 C2 Re1 128.0(3) . . . . ?
N21 C1 C2 C3 -176.3(3) . . . . ?
N21 C1 C6 Re1 -128.0(3) . . . . ?
N21 C1 C6 C5 177.9(4) . . . . ?
N21 N21 N22 C23 -110.91(19) 6_556 . . 6_556 ?
N21 N21 N22 C23 -73.46(18) 6_556 . . . ?
N21 N21 C25 C24 67.80(18) 6_556 . . . ?
N21 N22 C23 C24 -14.4(3) 6_556 . . . ?
N21 N22 C23 C24 6.4(4) . . . . ?
N22 N21 C25 C24 -5.7(3) . . . . ?
N22 C23 C24 C25 -9.6(4) . . . . ?
C23 N22 C23 C24 90.1(3) 6_556 . . . ?
C23 C24 C25 N21 8.8(3) . . . . ?
C25 N21 N22 N21 73.19(16) . . . 6_556 ?
C25 N21 N22 C23 -37.7(2) . . . 6_556 ?
C25 N21 N22 C23 -0.3(3) . . . . ?
P31 P31 F32 F37 -30.4(12) 3_556 . . 3_556 ?
P31 P31 F33 F34 -44.1(2) 3_556 . . 3_556 ?
P31 P31 F33 F36 42.1(2) 3_556 . . 3_556 ?
P31 P31 F33 F37 170.8(6) 3_556 . . 3_556 ?
P31 P31 F34 F33 -46.3(3) 3_556 . . 3_556 ?
P31 P31 F34 F37 142.1(6) 3_556 . . 3_556 ?
P31 P31 F35 F35 52.5(4) 3_556 . . 3_556 ?
P31 P31 F35 F36 -41.2(2) 3_556 . . 3_556 ?
P31 P31 F35 F37 -142.3(6) 3_556 . . 3_556 ?
P31 P31 F36 F33 45.9(3) 3_556 . . 3_556 ?
P31 P31 F36 F35 -44.4(2) 3_556 . . 3_556 ?
P31 P31 F37 F32 -26.5(12) 3_556 . . 3_556 ?
P31 P31 F37 F33 165.0(9) 3_556 . . 3_556 ?
P31 P31 F37 F34 70.8(8) 3_556 . . 3_556 ?
P31 P31 F37 F35 -93.9(8) 3_556 . . 3_556 ?
F32 P31 F33 P31 -173.10(15) . . . 3_556 ?
F32 P31 F33 F34 142.8(3) . . . 3_556 ?
F32 P31 F33 F36 -131.0(3) . . . 3_556 ?
F32 P31 F33 F37 -2.3(6) . . . 3_556 ?
F32 P31 F34 P31 -169.84(19) . . . 3_556 ?
F32 P31 F34 F33 143.8(3) . . . 3_556 ?
F32 P31 F34 F37 -27.8(5) . . . 3_556 ?
F32 P31 F35 P31 169.98(19) . . . 3_556 ?
F32 P31 F35 F35 -137.5(4) . . . 3_556 ?
F32 P31 F35 F36 128.8(3) . . . 3_556 ?
F32 P31 F35 F37 27.7(5) . . . 3_556 ?
F32 P31 F36 P31 173.49(16) . . . 3_556 ?
F32 P31 F36 F33 -140.6(3) . . . 3_556 ?
F32 P31 F36 F35 129.1(2) . . . 3_556 ?
F33 P31 F32 F37 4.3(10) . . . 3_556 ?
F33 P31 F32 F37 134.0(11) 3_556 . . 3_556 ?
F33 P31 F33 P31 47.6(2) 3_556 . . 3_556 ?
F33 P31 F33 F34 3.5(4) 3_556 . . 3_556 ?
F33 P31 F33 F36 89.7(4) 3_556 . . 3_556 ?
F33 P31 F33 F37 -141.7(6) 3_556 . . 3_556 ?
F33 P31 F34 P31 -82.4(2) . . . 3_556 ?
F33 P31 F34 P31 46.3(3) 3_556 . . 3_556 ?
F33 P31 F34 F33 -128.8(2) . . . 3_556 ?
F33 P31 F34 F37 59.7(5) . . . 3_556 ?
F33 P31 F34 F37 -171.6(6) 3_556 . . 3_556 ?
F33 P31 F35 P31 -45.1(3) 3_556 . . 3_556 ?
F33 P31 F35 P31 82.51(19) . . . 3_556 ?
F33 P31 F35 F35 7.4(6) 3_556 . . 3_556 ?
F33 P31 F35 F35 135.0(4) . . . 3_556 ?
F33 P31 F35 F36 41.3(3) . . . 3_556 ?
F33 P31 F35 F36 -86.3(4) 3_556 . . 3_556 ?
F33 P31 F35 F37 -59.8(5) . . . 3_556 ?
F33 P31 F35 F37 172.6(6) 3_556 . . 3_556 ?
F33 P31 F36 P31 -45.9(3) 3_556 . . 3_556 ?
F33 P31 F36 F35 -90.3(3) 3_556 . . 3_556 ?
F33 P31 F37 P31 -35.2(8) . . . 3_556 ?
F33 P31 F37 P31 -165.0(9) 3_556 . . 3_556 ?
F33 P31 F37 F32 -61.7(17) . . . 3_556 ?
F33 P31 F37 F32 168.5(18) 3_556 . . 3_556 ?
F33 P31 F37 F33 129.8(5) . . . 3_556 ?
F33 P31 F37 F34 -94.2(3) 3_556 . . 3_556 ?
F33 P31 F37 F34 35.6(3) . . . 3_556 ?
F33 P31 F37 F35 101.1(4) 3_556 . . 3_556 ?
F33 P31 F37 F35 -129.1(4) . . . 3_556 ?
F34 P31 F32 F37 92.4(10) . . . 3_556 ?
F34 P31 F32 F37 39.8(10) 3_556 . . 3_556 ?
F34 P31 F33 P31 95.50(17) . . . 3_556 ?
F34 P31 F33 P31 44.1(2) 3_556 . . 3_556 ?
F34 P31 F33 F34 51.4(4) . . . 3_556 ?
F34 P31 F33 F36 137.6(3) . . . 3_556 ?
F34 P31 F33 F36 86.2(3) 3_556 . . 3_556 ?
F34 P31 F33 F37 -145.1(7) 3_556 . . 3_556 ?
F34 P31 F33 F37 -93.7(6) . . . 3_556 ?
F34 P31 F34 P31 -37.8(3) 3_556 . . 3_556 ?
F34 P31 F34 F33 -84.2(3) 3_556 . . 3_556 ?
F34 P31 F34 F37 104.2(6) 3_556 . . 3_556 ?
F34 P31 F35 P31 38.12(19) 3_556 . . 3_556 ?
F34 P31 F35 F35 90.7(5) 3_556 . . 3_556 ?
F34 P31 F35 F36 -3.1(3) 3_556 . . 3_556 ?
F34 P31 F35 F37 -104.1(5) 3_556 . . 3_556 ?
F34 P31 F36 P31 -45.7(2) 3_556 . . 3_556 ?
F34 P31 F36 P31 -95.21(17) . . . 3_556 ?
F34 P31 F36 F33 -49.3(3) . . . 3_556 ?
F34 P31 F36 F33 0.2(4) 3_556 . . 3_556 ?
F34 P31 F36 F35 -90.1(4) 3_556 . . 3_556 ?
F34 P31 F36 F35 -139.6(2) . . . 3_556 ?
F34 P31 F37 P31 -70.8(8) 3_556 . . 3_556 ?
F34 P31 F37 P31 -123.3(8) . . . 3_556 ?
F34 P31 F37 F32 -149.8(17) . . . 3_556 ?
F34 P31 F37 F32 -97.3(17) 3_556 . . 3_556 ?
F34 P31 F37 F33 94.2(3) 3_556 . . 3_556 ?
F34 P31 F37 F33 41.7(4) . . . 3_556 ?
F34 P31 F37 F34 -52.5(4) . . . 3_556 ?
F34 P31 F37 F35 -164.7(4) 3_556 . . 3_556 ?
F34 P31 F37 F35 142.9(4) . . . 3_556 ?
F35 P31 F32 F37 -86.2(10) . . . 3_556 ?
F35 P31 F32 F37 -124.6(11) 3_556 . . 3_556 ?
F35 P31 F33 P31 -43.6(2) 3_556 . . 3_556 ?
F35 P31 F33 P31 -83.60(15) . . . 3_556 ?
F35 P31 F33 F34 -127.7(3) . . . 3_556 ?
F35 P31 F33 F34 -87.7(3) 3_556 . . 3_556 ?
F35 P31 F33 F36 -1.4(4) 3_556 . . 3_556 ?
F35 P31 F33 F36 -41.5(3) . . . 3_556 ?
F35 P31 F33 F37 87.2(6) . . . 3_556 ?
F35 P31 F33 F37 127.2(6) 3_556 . . 3_556 ?
F35 P31 F34 P31 51.3(3) 3_556 . . 3_556 ?
F35 P31 F34 F33 5.0(4) 3_556 . . 3_556 ?
F35 P31 F34 F37 -166.6(6) 3_556 . . 3_556 ?
F35 P31 F35 P31 -52.5(4) 3_556 . . 3_556 ?
F35 P31 F35 F36 -93.7(4) 3_556 . . 3_556 ?
F35 P31 F35 F37 165.2(7) 3_556 . . 3_556 ?
F35 P31 F36 P31 83.92(15) . . . 3_556 ?
F35 P31 F36 P31 44.4(2) 3_556 . . 3_556 ?
F35 P31 F36 F33 129.8(3) . . . 3_556 ?
F35 P31 F36 F33 90.3(3) 3_556 . . 3_556 ?
F35 P31 F36 F35 39.5(3) . . . 3_556 ?
F35 P31 F37 P31 93.9(8) 3_556 . . 3_556 ?
F35 P31 F37 P31 55.4(8) . . . 3_556 ?
F35 P31 F37 F32 28.9(17) . . . 3_556 ?
F35 P31 F37 F32 67.4(16) 3_556 . . 3_556 ?
F35 P31 F37 F33 -139.6(4) . . . 3_556 ?
F35 P31 F37 F33 -101.1(4) 3_556 . . 3_556 ?
F35 P31 F37 F34 126.2(3) . . . 3_556 ?
F35 P31 F37 F34 164.7(4) 3_556 . . 3_556 ?
F35 P31 F37 F35 -38.5(5) . . . 3_556 ?
F36 P31 F32 F37 -178.0(11) . . . 3_556 ?
F36 P31 F32 F37 -40.0(10) 3_556 . . 3_556 ?
F36 P31 F33 P31 -42.1(2) 3_556 . . 3_556 ?
F36 P31 F33 F34 -86.2(3) 3_556 . . 3_556 ?
F36 P31 F33 F37 128.6(6) 3_556 . . 3_556 ?
F36 P31 F34 P31 98.5(2) . . . 3_556 ?
F36 P31 F34 P31 -41.2(2) 3_556 . . 3_556 ?
F36 P31 F34 F33 52.2(3) . . . 3_556 ?
F36 P31 F34 F33 -87.6(3) 3_556 . . 3_556 ?
F36 P31 F34 F37 100.9(6) 3_556 . . 3_556 ?
F36 P31 F34 F37 -119.4(6) . . . 3_556 ?
F36 P31 F35 P31 41.2(2) 3_556 . . 3_556 ?
F36 P31 F35 P31 -98.4(2) . . . 3_556 ?
F36 P31 F35 F35 -45.8(4) . . . 3_556 ?
F36 P31 F35 F35 93.7(4) 3_556 . . 3_556 ?
F36 P31 F35 F36 -139.6(2) . . . 3_556 ?
F36 P31 F35 F37 119.4(6) . . . 3_556 ?
F36 P31 F35 F37 -101.1(6) 3_556 . . 3_556 ?
F36 P31 F36 P31 41.8(3) 3_556 . . 3_556 ?
F36 P31 F36 F33 87.7(5) 3_556 . . 3_556 ?
F36 P31 F36 F35 -2.6(4) 3_556 . . 3_556 ?
F36 P31 F37 P31 9.2(7) 3_556 . . 3_556 ?
F36 P31 F37 P31 147.1(8) . . . 3_556 ?
F36 P31 F37 F32 -17.3(16) 3_556 . . 3_556 ?
F36 P31 F37 F32 120.6(17) . . . 3_556 ?
F36 P31 F37 F33 -47.9(4) . . . 3_556 ?
F36 P31 F37 F33 174.2(4) 3_556 . . 3_556 ?
F36 P31 F37 F34 80.0(3) 3_556 . . 3_556 ?
F36 P31 F37 F34 -142.1(4) . . . 3_556 ?
F36 P31 F37 F35 -84.7(4) 3_556 . . 3_556 ?
F36 P31 F37 F35 53.2(4) . . . 3_556 ?
F37 P31 F33 P31 -170.8(6) 3_556 . . 3_556 ?
F37 P31 F33 P31 6.84(15) . . . 3_556 ?
F37 P31 F33 F34 145.1(7) 3_556 . . 3_556 ?
F37 P31 F33 F34 -37.3(3) . . . 3_556 ?
F37 P31 F33 F36 49.0(3) . . . 3_556 ?
F37 P31 F33 F36 -128.6(6) 3_556 . . 3_556 ?
F37 P31 F33 F37 177.6(7) . . . 3_556 ?
F37 P31 F34 P31 9.91(19) . . . 3_556 ?
F37 P31 F34 P31 -142.1(6) 3_556 . . 3_556 ?
F37 P31 F34 F33 -36.4(3) . . . 3_556 ?
F37 P31 F34 F33 171.6(6) 3_556 . . 3_556 ?
F37 P31 F34 F37 152.0(4) . . . 3_556 ?
F37 P31 F35 P31 142.3(6) 3_556 . . 3_556 ?
F37 P31 F35 P31 -9.77(19) . . . 3_556 ?
F37 P31 F35 F35 42.8(4) . . . 3_556 ?
F37 P31 F35 F35 -165.2(7) 3_556 . . 3_556 ?
F37 P31 F35 F36 -51.0(3) . . . 3_556 ?
F37 P31 F35 F36 101.1(6) 3_556 . . 3_556 ?
F37 P31 F35 F37 -152.0(4) . . . 3_556 ?
F37 P31 F36 P31 -6.46(15) . . . 3_556 ?
F37 P31 F36 P31 172.4(6) 3_556 . . 3_556 ?
F37 P31 F36 F33 39.4(3) . . . 3_556 ?
F37 P31 F36 F33 -141.7(6) 3_556 . . 3_556 ?
F37 P31 F36 F35 128.0(6) 3_556 . . 3_556 ?
F37 P31 F36 F35 -50.8(2) . . . 3_556 ?
F37 P31 F37 P31 -31(2) 3_556 . . 3_556 ?
F37 P31 F37 F32 -57(3) 3_556 . . 3_556 ?
F37 P31 F37 F33 134.2(11) 3_556 . . 3_556 ?
F37 P31 F37 F34 40.0(12) 3_556 . . 3_556 ?
F37 P31 F37 F35 -124.7(13) 3_556 . . 3_556 ?

loop_
_exptl_oxdiff_crystal_face_indexfrac_h
_exptl_oxdiff_crystal_face_indexfrac_k
_exptl_oxdiff_crystal_face_indexfrac_l
_exptl_oxdiff_crystal_face_x
_exptl_oxdiff_crystal_face_y
_exptl_oxdiff_crystal_face_z
-0.0002 0.0005 0.9986 0.0451 0.0433 0.0077
1.2275 6.6950 -15.1214 -0.6926 -0.5927 -0.4111
-2.2206 22.9188 2.6375 -0.2679 0.6474 -0.7135
2.2206 -22.9188 -2.6375 0.2679 -0.6474 0.7135
-10.4710 -10.3636 0.2343 -0.4467 0.3414 0.8270
10.4710 10.3636 -0.2343 0.4467 -0.3414 -0.8270
-9.3421 13.6072 -2.5886 -0.7888 0.6047 -0.1105
5.9910 19.9724 1.9983 0.1897 0.1559 -0.9649
5.9917 19.9705 -1.9962 0.0094 -0.0172 -0.9955
10.9832 -8.9953 2.0030 0.7995 -0.6269 -0.1314
